data_4515462
loop_
_publ_author_name
'Guo, Wen-Hao'
'Zhao, Hai-Yang'
'Luo, Zhi-Ji'
'Zhang, Shu'
'Zhang, Xingang'

_publ_section_title
;
 Fluoroalkylation--Borylation of Alkynes: An Efficient Method To Obtain
 (Z)-Tri- and Tetrasubstituted Fluoroalkylated Alkenylboronates
;
_journal_issue 1
_journal_name_full 'ACS Catalysis'
_journal_page_first 38
_journal_paper_doi 10.1021/acscatal.8b02842
_journal_volume 9
_journal_year 2018
_chemical_absolute_configuration ad
_chemical_formula_moiety ' C22 H33 B F2 O4 Si'
_chemical_formula_sum 'C22 H33 B F2 O4 Si'
_chemical_formula_weight 438.38
_space_group_crystal_system orthorhombic
_space_group_IT_number 19
_space_group_name_Hall 'P 2ac 2ab'
_space_group_name_H-M_alt 'P 21 21 21'
_atom_sites_solution_hydrogens geom
_audit_creation_method SHELXL-2014
_cell_angle_alpha 90
_cell_angle_beta 90
_cell_angle_gamma 90
_cell_formula_units_Z 4
_cell_length_a 7.4443(2)
_cell_length_b 10.4007(3)
_cell_length_c 31.5827(8)
_cell_measurement_reflns_used 9123
_cell_measurement_temperature 293(2)
_cell_measurement_theta_max 68.36
_cell_measurement_theta_min 2.80
_cell_volume 2445.32(11)
_computing_cell_refinement 'Bruker SAINT'
_computing_data_collection 'Bruker APEX2'
_computing_data_reduction 'Bruker SAINT'
_computing_molecular_graphics 'Bruker SHELXTL'
_computing_publication_material 'Bruker SHELXTL'
_computing_structure_refinement 'SHELXL-2014 (Sheldrick, 2014)'
_computing_structure_solution 'SHELXS-97 (Sheldrick 2008)'
_diffrn_ambient_temperature 293(2)
_diffrn_measured_fraction_theta_full 0.998
_diffrn_measured_fraction_theta_max 0.997
_diffrn_measurement_device_type 'CCD area detector'
_diffrn_measurement_method 'phi and omega scans'
_diffrn_radiation_type CuK\a
_diffrn_radiation_wavelength 1.54178
_diffrn_reflns_av_R_equivalents 0.0209
_diffrn_reflns_av_unetI/netI 0.0216
_diffrn_reflns_Laue_measured_fraction_full 0.998
_diffrn_reflns_Laue_measured_fraction_max 0.997
_diffrn_reflns_limit_h_max 8
_diffrn_reflns_limit_h_min -8
_diffrn_reflns_limit_k_max 12
_diffrn_reflns_limit_k_min -12
_diffrn_reflns_limit_l_max 37
_diffrn_reflns_limit_l_min -38
_diffrn_reflns_number 13074
_diffrn_reflns_point_group_measured_fraction_full 0.998
_diffrn_reflns_point_group_measured_fraction_max 0.997
_diffrn_reflns_theta_full 67.679
_diffrn_reflns_theta_max 68.358
_diffrn_reflns_theta_min 2.798
_diffrn_source 'sealed tube'
_exptl_absorpt_coefficient_mu 1.182
_exptl_absorpt_correction_type none
_exptl_crystal_colour colorless
_exptl_crystal_density_diffrn 1.191
_exptl_crystal_description block
_exptl_crystal_F_000 1212
_exptl_crystal_size_max 0.05
_exptl_crystal_size_mid 0.04
_exptl_crystal_size_min 0.03
_refine_diff_density_max 0.898
_refine_diff_density_min -0.379
_refine_diff_density_rms 0.054
_refine_ls_abs_structure_details
;
 Refined as an inversion twin.
;
_refine_ls_abs_structure_Flack 0.05(7)
_refine_ls_extinction_method none
_refine_ls_goodness_of_fit_ref 1.052
_refine_ls_hydrogen_treatment constr
_refine_ls_matrix_type full
_refine_ls_number_parameters 281
_refine_ls_number_reflns 4451
_refine_ls_number_restraints 0
_refine_ls_restrained_S_all 1.052
_refine_ls_R_factor_all 0.0692
_refine_ls_R_factor_gt 0.0659
_refine_ls_shift/su_max 0.000
_refine_ls_shift/su_mean 0.000
_refine_ls_structure_factor_coef Fsqd
_refine_ls_weighting_details 'w=1/[\s^2^(Fo^2^)+(0.1133P)^2^+1.3502P] where P=(Fo^2^+2Fc^2^)/3'
_refine_ls_weighting_scheme calc
_refine_ls_wR_factor_gt 0.1877
_refine_ls_wR_factor_ref 0.1919
_reflns_Friedel_coverage 0.731
_reflns_Friedel_fraction_full 0.999
_reflns_Friedel_fraction_max 0.998
_reflns_number_gt 4183
_reflns_number_total 4451
_reflns_threshold_expression 'I > 2\s(I)'
_cod_data_source_file cs8b02842_si_002.cif
_cod_data_source_block p
_cod_original_formula_sum ' C22 H33 B F2 O4 Si'
_cod_database_code 4515462
_shelx_space_group_comment
;
The symmetry employed for this shelxl refinement is uniquely defined
by the following loop, which should always be used as a source of
symmetry information in preference to the above space-group names.
They are only intended as comments.
;
_shelxl_version_number 2014-3

loop_
_space_group_symop_operation_xyz
'x, y, z'
'-x+1/2, -y, z+1/2'
'x+1/2, -y+1/2, -z'
'-x, y+1/2, -z+1/2'

loop_
_atom_site_label
_atom_site_type_symbol
_atom_site_fract_x
_atom_site_fract_y
_atom_site_fract_z
_atom_site_U_iso_or_equiv
_atom_site_adp_type
_atom_site_occupancy
_atom_site_site_symmetry_order
_atom_site_calc_flag
_atom_site_refinement_flags_posn
_atom_site_refinement_flags_adp
B1 B -0.1401(7) 0.5209(5) 0.20232(16) 0.0444(10) Uani 1 1 d . .
C1 C 0.4066(11) 0.9834(6) 0.0621(3) 0.086(2) Uani 1 1 d . .
H1A H 0.4969 1.0408 0.0514 0.129 Uiso 1 1 calc R U
H1B H 0.3407 1.0251 0.0844 0.129 Uiso 1 1 calc R U
H1C H 0.3259 0.9604 0.0397 0.129 Uiso 1 1 calc R U
C2 C 0.6831(8) 0.8785(6) 0.12548(19) 0.0717(15) Uani 1 1 d . .
H2A H 0.7320 0.8014 0.1376 0.108 Uiso 1 1 calc R U
H2B H 0.6244 0.9277 0.1472 0.108 Uiso 1 1 calc R U
H2C H 0.7782 0.9286 0.1132 0.108 Uiso 1 1 calc R U
C3 C 0.6283(8) 0.7506(6) 0.03821(17) 0.0666(13) Uani 1 1 d . .
H3A H 0.7313 0.7991 0.0293 0.100 Uiso 1 1 calc R U
H3B H 0.5455 0.7429 0.0151 0.100 Uiso 1 1 calc R U
H3C H 0.6657 0.6665 0.0471 0.100 Uiso 1 1 calc R U
C4 C 0.3378(7) 0.7250(4) 0.10570(14) 0.0485(10) Uani 1 1 d . .
C5 C 0.3675(6) 0.6464(5) 0.14079(17) 0.0556(11) Uani 1 1 d . .
H5 H 0.4794 0.6474 0.1539 0.067 Uiso 1 1 calc R U
C6 C 0.2352(7) 0.5674(5) 0.15648(16) 0.0556(11) Uani 1 1 d . .
H6 H 0.2585 0.5179 0.1804 0.067 Uiso 1 1 calc R U
C7 C 0.0669(6) 0.5600(4) 0.13735(14) 0.0480(10) Uani 1 1 d . .
C8 C 0.0368(7) 0.6372(6) 0.10250(15) 0.0598(12) Uani 1 1 d . .
H8 H -0.0739 0.6344 0.0889 0.072 Uiso 1 1 calc R U
C9 C 0.1695(7) 0.7188(5) 0.08758(14) 0.0578(12) Uani 1 1 d . .
H9 H 0.1441 0.7713 0.0645 0.069 Uiso 1 1 calc R U
C10 C -0.0825(6) 0.4808(5) 0.15596(15) 0.0502(10) Uani 1 1 d . .
C11 C -0.1679(7) 0.3859(5) 0.13572(15) 0.0543(11) Uani 1 1 d . .
C12 C -0.3301(7) 0.3179(6) 0.15316(17) 0.0626(12) Uani 1 1 d . .
H12A H -0.3623 0.3550 0.1799 0.094 Uiso 1 1 calc R U
H12B H -0.3031 0.2283 0.1569 0.094 Uiso 1 1 calc R U
H12C H -0.4286 0.3268 0.1337 0.094 Uiso 1 1 calc R U
C13 C -0.1069(8) 0.3379(6) 0.09285(17) 0.0673(14) Uani 1 1 d . .
C14 C 0.0975(8) 0.3215(5) 0.08775(18) 0.0656(13) Uani 1 1 d . .
C15 C 0.3522(10) 0.3654(9) 0.0451(3) 0.103(3) Uani 1 1 d . .
H15A H 0.4139 0.4058 0.0687 0.123 Uiso 1 1 calc R U
H15B H 0.3897 0.2762 0.0437 0.123 Uiso 1 1 calc R U
C16 C 0.3976(11) 0.4282(9) 0.0073(2) 0.097(2) Uani 1 1 d . .
H16A H 0.3338 0.3895 -0.0159 0.146 Uiso 1 1 calc R U
H16B H 0.5245 0.4206 0.0025 0.146 Uiso 1 1 calc R U
H16C H 0.3657 0.5174 0.0093 0.146 Uiso 1 1 calc R U
C17 C -0.1366(8) 0.5306(5) 0.27371(16) 0.0623(13) Uani 1 1 d . .
C18 C -0.2794(7) 0.6242(5) 0.25652(15) 0.0561(11) Uani 1 1 d . .
C19 C -0.2649(11) 0.7592(6) 0.2722(3) 0.093(2) Uani 1 1 d . .
H19A H -0.1426 0.7876 0.2700 0.140 Uiso 1 1 calc R U
H19B H -0.3024 0.7629 0.3013 0.140 Uiso 1 1 calc R U
H19C H -0.3405 0.8140 0.2555 0.140 Uiso 1 1 calc R U
C20 C -0.4717(9) 0.5804(7) 0.2605(3) 0.095(2) Uani 1 1 d . .
H20A H -0.5506 0.6496 0.2528 0.143 Uiso 1 1 calc R U
H20B H -0.4950 0.5551 0.2892 0.143 Uiso 1 1 calc R U
H20C H -0.4919 0.5086 0.2420 0.143 Uiso 1 1 calc R U
C21 C -0.2067(15) 0.4374(8) 0.3074(3) 0.109(3) Uani 1 1 d . .
H21A H -0.3244 0.4080 0.2996 0.163 Uiso 1 1 calc R U
H21B H -0.2127 0.4805 0.3343 0.163 Uiso 1 1 calc R U
H21C H -0.1270 0.3651 0.3095 0.163 Uiso 1 1 calc R U
C22 C 0.0274(9) 0.5968(9) 0.2906(3) 0.095(2) Uani 1 1 d . .
H22A H 0.1178 0.5340 0.2971 0.143 Uiso 1 1 calc R U
H22B H -0.0033 0.6433 0.3159 0.143 Uiso 1 1 calc R U
H22C H 0.0726 0.6556 0.2698 0.143 Uiso 1 1 calc R U
F1 F -0.1796(5) 0.4094(5) 0.06117(10) 0.0875(12) Uani 1 1 d . .
F2 F -0.1728(7) 0.2157(4) 0.08682(15) 0.1102(16) Uani 1 1 d . .
O1 O -0.0927(8) 0.4577(5) 0.23636(13) 0.1026(19) Uani 1 1 d . .
O2 O -0.2347(7) 0.6289(5) 0.21140(13) 0.0897(14) Uani 1 1 d . .
O3 O 0.1558(6) 0.3721(5) 0.05191(13) 0.0777(12) Uani 1 1 d . .
O4 O 0.1863(7) 0.2662(5) 0.11289(14) 0.0832(13) Uani 1 1 d . .
Si1 Si 0.51625(19) 0.83514(12) 0.08336(4) 0.0547(4) Uani 1 1 d . .

loop_
_atom_site_aniso_label
_atom_site_aniso_U_11
_atom_site_aniso_U_22
_atom_site_aniso_U_33
_atom_site_aniso_U_23
_atom_site_aniso_U_13
_atom_site_aniso_U_12
B1 0.040(2) 0.043(2) 0.050(2) 0.0015(19) 0.002(2) -0.0022(19)
C1 0.087(5) 0.065(3) 0.106(5) 0.024(3) 0.019(4) 0.004(3)
C2 0.070(3) 0.075(3) 0.070(3) -0.016(3) 0.008(3) -0.016(3)
C3 0.067(3) 0.080(3) 0.053(3) -0.004(2) 0.007(2) 0.005(3)
C4 0.051(2) 0.047(2) 0.047(2) -0.0011(18) 0.0057(19) -0.0018(19)
C5 0.047(2) 0.052(2) 0.068(3) 0.009(2) -0.008(2) 0.002(2)
C6 0.053(3) 0.057(3) 0.057(2) 0.011(2) -0.007(2) -0.002(2)
C7 0.046(2) 0.051(2) 0.047(2) -0.0042(18) 0.0006(18) 0.0033(18)
C8 0.051(3) 0.080(3) 0.049(2) 0.009(2) -0.007(2) -0.007(2)
C9 0.058(3) 0.073(3) 0.043(2) 0.012(2) -0.005(2) -0.004(2)
C10 0.045(2) 0.056(2) 0.050(2) 0.003(2) -0.0026(19) 0.0030(19)
C11 0.052(2) 0.060(3) 0.051(2) -0.005(2) 0.001(2) -0.004(2)
C12 0.053(3) 0.072(3) 0.062(3) 0.001(2) -0.004(2) -0.012(3)
C13 0.070(3) 0.073(3) 0.059(3) -0.011(3) -0.002(2) -0.011(3)
C14 0.078(3) 0.060(3) 0.059(3) -0.009(3) 0.012(3) 0.001(3)
C15 0.081(5) 0.125(7) 0.102(5) 0.038(5) 0.024(4) 0.033(5)
C16 0.081(5) 0.127(6) 0.083(4) -0.004(4) 0.010(4) -0.008(4)
C17 0.074(3) 0.063(3) 0.051(2) -0.004(2) -0.001(2) 0.010(3)
C18 0.051(3) 0.063(3) 0.054(2) -0.006(2) 0.003(2) 0.000(2)
C19 0.077(4) 0.063(3) 0.140(6) 0.002(4) 0.003(4) -0.002(3)
C20 0.057(4) 0.091(4) 0.136(6) -0.019(4) 0.024(4) -0.004(3)
C21 0.136(8) 0.095(5) 0.096(5) 0.036(4) -0.010(5) -0.007(5)
C22 0.059(4) 0.121(6) 0.105(5) 0.011(4) -0.017(4) -0.005(4)
F1 0.069(2) 0.140(3) 0.0529(16) -0.010(2) -0.0114(15) 0.001(2)
F2 0.126(4) 0.098(3) 0.107(3) -0.048(2) 0.034(3) -0.048(3)
O1 0.142(5) 0.112(4) 0.055(2) -0.010(2) -0.007(2) 0.077(3)
O2 0.098(3) 0.111(3) 0.059(2) 0.006(2) 0.002(2) 0.041(3)
O3 0.077(3) 0.090(3) 0.066(2) 0.009(2) 0.016(2) 0.015(2)
O4 0.093(3) 0.083(3) 0.074(2) 0.014(2) 0.016(2) 0.029(2)
Si1 0.0563(7) 0.0520(6) 0.0557(7) 0.0039(5) 0.0086(6) -0.0022(6)

loop_
_atom_type_symbol
_atom_type_description
_atom_type_scat_dispersion_real
_atom_type_scat_dispersion_imag
_atom_type_scat_source
C C 0.0181 0.0091 'International Tables Vol C Tables 4.2.6.8 and 6.1.1.4'
H H 0.0000 0.0000 'International Tables Vol C Tables 4.2.6.8 and 6.1.1.4'
N N 0.0311 0.0180 'International Tables Vol C Tables 4.2.6.8 and 6.1.1.4'
O O 0.0492 0.0322 'International Tables Vol C Tables 4.2.6.8 and 6.1.1.4'
Si Si 0.2541 0.3302 'International Tables Vol C Tables 4.2.6.8 and 6.1.1.4'
B B 0.0090 0.0039 'International Tables Vol C Tables 4.2.6.8 and 6.1.1.4'
F F 0.0727 0.0534 'International Tables Vol C Tables 4.2.6.8 and 6.1.1.4'

loop_
_geom_angle_atom_site_label_1
_geom_angle_atom_site_label_2
_geom_angle_atom_site_label_3
_geom_angle
O1 B1 O2 112.5(4)
O1 B1 C10 123.7(4)
O2 B1 C10 123.7(4)
Si1 C1 H1A 109.5
Si1 C1 H1B 109.5
H1A C1 H1B 109.5
Si1 C1 H1C 109.5
H1A C1 H1C 109.5
H1B C1 H1C 109.5
Si1 C2 H2A 109.5
Si1 C2 H2B 109.5
H2A C2 H2B 109.5
Si1 C2 H2C 109.5
H2A C2 H2C 109.5
H2B C2 H2C 109.5
Si1 C3 H3A 109.5
Si1 C3 H3B 109.5
H3A C3 H3B 109.5
Si1 C3 H3C 109.5
H3A C3 H3C 109.5
H3B C3 H3C 109.5
C9 C4 C5 116.5(4)
C9 C4 Si1 120.8(4)
C5 C4 Si1 122.7(4)
C6 C5 C4 121.5(4)
C6 C5 H5 119.2
C4 C5 H5 119.2
C5 C6 C7 121.4(4)
C5 C6 H6 119.3
C7 C6 H6 119.3
C8 C7 C6 117.4(4)
C8 C7 C10 120.7(4)
C6 C7 C10 121.7(4)
C7 C8 C9 120.8(5)
C7 C8 H8 119.6
C9 C8 H8 119.6
C4 C9 C8 122.4(4)
C4 C9 H9 118.8
C8 C9 H9 118.8
C11 C10 C7 124.7(4)
C11 C10 B1 120.5(4)
C7 C10 B1 114.7(4)
C10 C11 C12 123.6(5)
C10 C11 C13 121.9(5)
C12 C11 C13 114.4(4)
C11 C12 H12A 109.5
C11 C12 H12B 109.5
H12A C12 H12B 109.5
C11 C12 H12C 109.5
H12A C12 H12C 109.5
H12B C12 H12C 109.5
F1 C13 F2 105.2(5)
F1 C13 C11 111.0(5)
F2 C13 C11 108.7(5)
F1 C13 C14 112.2(5)
F2 C13 C14 103.6(5)
C11 C13 C14 115.3(4)
O4 C14 O3 125.8(6)
O4 C14 C13 122.4(6)
O3 C14 C13 111.7(5)
C16 C15 O3 109.8(6)
C16 C15 H15A 109.7
O3 C15 H15A 109.7
C16 C15 H15B 109.7
O3 C15 H15B 109.7
H15A C15 H15B 108.2
C15 C16 H16A 109.5
C15 C16 H16B 109.5
H16A C16 H16B 109.5
C15 C16 H16C 109.5
H16A C16 H16C 109.5
H16B C16 H16C 109.5
O1 C17 C22 110.4(6)
O1 C17 C21 108.3(5)
C22 C17 C21 108.7(6)
O1 C17 C18 101.6(4)
C22 C17 C18 113.4(5)
C21 C17 C18 114.2(6)
O2 C18 C19 106.0(5)
O2 C18 C20 107.9(5)
C19 C18 C20 109.0(5)
O2 C18 C17 102.0(4)
C19 C18 C17 115.3(5)
C20 C18 C17 115.8(5)
C18 C19 H19A 109.5
C18 C19 H19B 109.5
H19A C19 H19B 109.5
C18 C19 H19C 109.5
H19A C19 H19C 109.5
H19B C19 H19C 109.5
C18 C20 H20A 109.5
C18 C20 H20B 109.5
H20A C20 H20B 109.5
C18 C20 H20C 109.5
H20A C20 H20C 109.5
H20B C20 H20C 109.5
C17 C21 H21A 109.5
C17 C21 H21B 109.5
H21A C21 H21B 109.5
C17 C21 H21C 109.5
H21A C21 H21C 109.5
H21B C21 H21C 109.5
C17 C22 H22A 109.5
C17 C22 H22B 109.5
H22A C22 H22B 109.5
C17 C22 H22C 109.5
H22A C22 H22C 109.5
H22B C22 H22C 109.5
B1 O1 C17 110.3(4)
B1 O2 C18 107.2(4)
C14 O3 C15 115.5(5)
C1 Si1 C3 108.0(3)
C1 Si1 C2 110.2(3)
C3 Si1 C2 111.0(3)
C1 Si1 C4 109.1(3)
C3 Si1 C4 108.2(2)
C2 Si1 C4 110.3(2)

loop_
_geom_bond_atom_site_label_1
_geom_bond_atom_site_label_2
_geom_bond_distance
B1 O1 1.308(7)
B1 O2 1.357(7)
B1 C10 1.581(7)
C1 Si1 1.869(7)
C1 H1A 0.9600
C1 H1B 0.9600
C1 H1C 0.9600
C2 Si1 1.875(6)
C2 H2A 0.9600
C2 H2B 0.9600
C2 H2C 0.9600
C3 Si1 1.871(5)
C3 H3A 0.9600
C3 H3B 0.9600
C3 H3C 0.9600
C4 C9 1.379(7)
C4 C5 1.395(7)
C4 Si1 1.891(5)
C5 C6 1.375(7)
C5 H5 0.9300
C6 C7 1.393(7)
C6 H6 0.9300
C7 C8 1.381(7)
C7 C10 1.503(7)
C8 C9 1.385(7)
C8 H8 0.9300
C9 H9 0.9300
C10 C11 1.337(7)
C11 C12 1.504(7)
C11 C13 1.513(7)
C12 H12A 0.9600
C12 H12B 0.9600
C12 H12C 0.9600
C13 F1 1.359(7)
C13 F2 1.376(7)
C13 C14 1.539(9)
C14 O4 1.183(7)
C14 O3 1.322(7)
C15 C16 1.404(10)
C15 O3 1.479(9)
C15 H15A 0.9700
C15 H15B 0.9700
C16 H16A 0.9600
C16 H16B 0.9600
C16 H16C 0.9600
C17 O1 1.440(7)
C17 C22 1.500(9)
C17 C21 1.532(9)
C17 C18 1.540(8)
C18 O2 1.464(6)
C18 C19 1.494(9)
C18 C20 1.507(9)
C19 H19A 0.9600
C19 H19B 0.9600
C19 H19C 0.9600
C20 H20A 0.9600
C20 H20B 0.9600
C20 H20C 0.9600
C21 H21A 0.9600
C21 H21B 0.9600
C21 H21C 0.9600
C22 H22A 0.9600
C22 H22B 0.9600
C22 H22C 0.9600

loop_
_geom_torsion_atom_site_label_1
_geom_torsion_atom_site_label_2
_geom_torsion_atom_site_label_3
_geom_torsion_atom_site_label_4
_geom_torsion
C9 C4 C5 C6 -0.2(7)
Si1 C4 C5 C6 179.8(4)
C4 C5 C6 C7 1.6(8)
C5 C6 C7 C8 -1.3(7)
C5 C6 C7 C10 -175.8(5)
C6 C7 C8 C9 -0.3(8)
C10 C7 C8 C9 174.2(5)
C5 C4 C9 C8 -1.4(8)
Si1 C4 C9 C8 178.5(4)
C7 C8 C9 C4 1.7(9)
C8 C7 C10 C11 63.1(7)
C6 C7 C10 C11 -122.6(5)
C8 C7 C10 B1 -114.8(5)
C6 C7 C10 B1 59.5(6)
O1 B1 C10 C11 79.4(7)
O2 B1 C10 C11 -104.9(6)
O1 B1 C10 C7 -102.6(6)
O2 B1 C10 C7 73.2(6)
C7 C10 C11 C12 -173.0(5)
B1 C10 C11 C12 4.8(7)
C7 C10 C11 C13 7.2(8)
B1 C10 C11 C13 -174.9(5)
C10 C11 C13 F1 -86.2(6)
C12 C11 C13 F1 94.0(6)
C10 C11 C13 F2 158.5(5)
C12 C11 C13 F2 -21.3(7)
C10 C11 C13 C14 42.7(8)
C12 C11 C13 C14 -137.1(6)
F1 C13 C14 O4 177.3(5)
F2 C13 C14 O4 -69.8(7)
C11 C13 C14 O4 48.9(8)
F1 C13 C14 O3 -4.9(7)
F2 C13 C14 O3 108.0(6)
C11 C13 C14 O3 -133.3(5)
O1 C17 C18 O2 -24.4(6)
C22 C17 C18 O2 94.1(6)
C21 C17 C18 O2 -140.7(6)
O1 C17 C18 C19 -138.7(6)
C22 C17 C18 C19 -20.2(8)
C21 C17 C18 C19 105.0(7)
O1 C17 C18 C20 92.4(6)
C22 C17 C18 C20 -149.1(6)
C21 C17 C18 C20 -23.9(8)
O2 B1 O1 C17 -7.1(8)
C10 B1 O1 C17 169.1(5)
C22 C17 O1 B1 -100.5(7)
C21 C17 O1 B1 140.6(6)
C18 C17 O1 B1 20.1(7)
O1 B1 O2 C18 -10.3(7)
C10 B1 O2 C18 173.5(4)
C19 C18 O2 B1 142.7(5)
C20 C18 O2 B1 -100.7(6)
C17 C18 O2 B1 21.6(6)
O4 C14 O3 C15 -4.6(9)
C13 C14 O3 C15 177.7(6)
C16 C15 O3 C14 -176.8(7)
C9 C4 Si1 C1 33.8(5)
C5 C4 Si1 C1 -146.2(5)
C9 C4 Si1 C3 -83.4(5)
C5 C4 Si1 C3 96.5(4)
C9 C4 Si1 C2 155.0(4)
C5 C4 Si1 C2 -25.1(5)
